data_4313522
loop_
_publ_author_name
'Laszlo Kurti'
'Dioni Papagiannopoulou'
'Minas Papadopoulos'
'Ioannis Pirmettis'
'Catherine P. Raptopoulou'
'Aris Terzis'
'Efstratios Chiotellis'
'Michael Harmata'
'Robert R. Kuntz'
'Raghoottama S. Pandurangi'

_publ_section_title
;
 Synthesis and Characterization of Novel 99gTc(V) and Re(V) Complexes with
 Water-Soluble Tetraaza Diamido Dipyridino Ligands: Single-Crystal X-ray
 Structural Investigations of Mono- and Dinuclear Complexes
;
_journal_name_full 'Inorganic Chemistry'
_journal_page_first 2960
_journal_page_last 2967
_journal_paper_doi 10.1021/ic020434q
_journal_volume 42
_journal_year 2003
_chemical_formula_sum 'C31 H38 N8 O11 Re2'
_chemical_formula_weight 1071.83
_chemical_name_systematic
;
  ?
;
_space_group_IT_number 2
_symmetry_cell_setting triclinic
_symmetry_space_group_name_Hall '-P 1'
_symmetry_space_group_name_H-M 'P -1'
_atom_sites_solution_hydrogens geom
_atom_sites_solution_primary direct
_atom_sites_solution_secondary difmap
_audit_creation_method SHELXL-97
_cell_angle_alpha 78.725(7)
_cell_angle_beta 76.133(7)
_cell_angle_gamma 67.656(8)
_cell_formula_units_Z 2
_cell_length_a 11.646(3)
_cell_length_b 11.850(3)
_cell_length_c 14.396(3)
_cell_measurement_reflns_used 25
_cell_measurement_temperature 298
_cell_measurement_theta_max 11.7
_cell_measurement_theta_min 5.3
_cell_volume 1771.9(7)
_computing_cell_refinement 'Program LEAST (UCLA Crystallographic package, C.E.Strouse, 1994)'
_computing_data_collection 'Program COLLECT (UCLA Crystallographic package, C.E.Strouse, 1994)'
_computing_data_reduction 'Program REDEUCE (UCLA Crystallographic package, C.E.Strouse, 1994)'
_computing_molecular_graphics ORTEP
_computing_structure_refinement 'SHELXL-97 (Sheldrick, 1997)'
_computing_structure_solution 'SHELXS-97 (Sheldrick, 1990)'
_diffrn_ambient_temperature 298
_diffrn_measured_fraction_theta_full 0.999
_diffrn_measured_fraction_theta_max 0.999
_diffrn_measurement_device_type 'Crystal Logixc Dual Goniometer diffractometer'
_diffrn_measurement_method 'thetah-2theta scans'
_diffrn_radiation_monochromator graphite
_diffrn_radiation_source 'fine-focus sealed tube'
_diffrn_radiation_type MoK\a
_diffrn_radiation_wavelength 0.71073
_diffrn_reflns_av_R_equivalents 0.0120
_diffrn_reflns_av_sigmaI/netI 0.0454
_diffrn_reflns_limit_h_max 13
_diffrn_reflns_limit_h_min -12
_diffrn_reflns_limit_k_max 14
_diffrn_reflns_limit_k_min 0
_diffrn_reflns_limit_l_max 17
_diffrn_reflns_limit_l_min -16
_diffrn_reflns_number 6543
_diffrn_reflns_theta_full 25.00
_diffrn_reflns_theta_max 25.00
_diffrn_reflns_theta_min 2.16
_diffrn_standards_decay_% -0.2
_diffrn_standards_interval_count 97
_diffrn_standards_number 3
_exptl_absorpt_coefficient_mu 6.896
_exptl_absorpt_correction_T_max 1.00
_exptl_absorpt_correction_T_min 0.64
_exptl_absorpt_correction_type 'psi-scan empirical'
_exptl_crystal_colour light-purple
_exptl_crystal_density_diffrn 2.007
_exptl_crystal_density_method 'not measured'
_exptl_crystal_description parallelipiped'
_exptl_crystal_F_000 1036
_exptl_crystal_size_max 0.55
_exptl_crystal_size_mid 0.30
_exptl_crystal_size_min 0.15
_refine_diff_density_max 0.950
_refine_diff_density_min -0.807
_refine_diff_density_rms 0.118
_refine_ls_extinction_method none
_refine_ls_goodness_of_fit_ref 1.071
_refine_ls_hydrogen_treatment mixed
_refine_ls_matrix_type full
_refine_ls_number_parameters 595
_refine_ls_number_reflns 6216
_refine_ls_number_restraints 0
_refine_ls_restrained_S_all 1.071
_refine_ls_R_factor_all 0.0317
_refine_ls_R_factor_gt 0.0248
_refine_ls_shift/su_max 0.234
_refine_ls_shift/su_mean 0.012
_refine_ls_structure_factor_coef Fsqd
_refine_ls_weighting_details 'calc w=1/[\s^2^(Fo^2^)+(0.0000P)^2^+3.5149P] where P=(Fo^2^+2Fc^2^)/3'
_refine_ls_weighting_scheme calc
_refine_ls_wR_factor_gt 0.0638
_refine_ls_wR_factor_ref 0.0673
_reflns_number_gt 5425
_reflns_number_total 6216
_reflns_threshold_expression >2sigma(I)
_cod_data_source_file ic020434q_1.cif
_cod_data_source_block she98
_cod_original_cell_volume 1771.8(7)
_cod_database_code 4313522

loop_
_symmetry_equiv_pos_as_xyz
'x, y, z'
'-x, -y, -z'

loop_
_atom_site_label
_atom_site_type_symbol
_atom_site_fract_x
_atom_site_fract_y
_atom_site_fract_z
_atom_site_U_iso_or_equiv
_atom_site_adp_type
_atom_site_occupancy
_atom_site_symmetry_multiplicity
_atom_site_calc_flag
_atom_site_refinement_flags
_atom_site_disorder_assembly
_atom_site_disorder_group
Re1 Re 0.335384(15) 0.322586(14) 0.616896(12) 0.02359(5) Uani 1 1 d . . .
Re2 Re 0.303254(17) 0.260722(16) 0.892378(12) 0.03001(5) Uani 1 1 d . . .
O5 O 0.3909(3) 0.3179(3) 0.4954(2) 0.0341(7) Uani 1 1 d . . .
O6 O 0.2542(4) 0.2216(3) 1.0115(2) 0.0436(9) Uani 1 1 d . . .
O7 O 0.3177(3) 0.2846(2) 0.75360(19) 0.0255(6) Uani 1 1 d . . .
N1 N 0.3401(4) 0.1328(3) 0.6242(3) 0.0280(8) Uani 1 1 d . . .
N2 N 0.1533(3) 0.3488(3) 0.6195(3) 0.0299(8) Uani 1 1 d . . .
N3 N 0.3060(3) 0.4997(3) 0.6242(3) 0.0285(8) Uani 1 1 d . . .
N4 N 0.5233(3) 0.3143(3) 0.6283(3) 0.0297(8) Uani 1 1 d . . .
N5 N 0.3568(4) 0.0669(4) 0.8718(3) 0.0356(9) Uani 1 1 d . . .
N6 N 0.4903(4) 0.1979(4) 0.8841(3) 0.0361(9) Uani 1 1 d . . .
N7 N 0.2805(4) 0.4372(4) 0.8895(3) 0.0374(10) Uani 1 1 d . . .
N8 N 0.1016(4) 0.3553(4) 0.8830(3) 0.0407(10) Uani 1 1 d . . .
C1 C 0.4406(5) 0.0287(4) 0.6219(4) 0.0379(12) Uani 1 1 d . . .
C2 C 0.4331(6) -0.0838(5) 0.6188(4) 0.0470(14) Uani 1 1 d . . .
C3 C 0.3189(6) -0.0897(5) 0.6167(5) 0.0536(15) Uani 1 1 d . . .
C4 C 0.2141(6) 0.0156(5) 0.6214(5) 0.0481(14) Uani 1 1 d . . .
C5 C 0.2271(5) 0.1267(4) 0.6253(4) 0.0343(11) Uani 1 1 d . . .
C6 C 0.1139(5) 0.2419(4) 0.6336(4) 0.0399(12) Uani 1 1 d . . .
C7 C 0.0601(4) 0.4578(4) 0.6157(3) 0.0314(10) Uani 1 1 d . . .
O1 O -0.0518(3) 0.4671(3) 0.6279(3) 0.0437(9) Uani 1 1 d . . .
C8 C 0.0913(5) 0.5742(5) 0.5869(4) 0.0395(12) Uani 1 1 d . . .
C9 C 0.2005(4) 0.5939(4) 0.6125(3) 0.0326(11) Uani 1 1 d . . .
O2 O 0.1881(4) 0.7015(3) 0.6176(3) 0.0486(10) Uani 1 1 d . . .
C10 C 0.4077(5) 0.5329(5) 0.6419(4) 0.0372(11) Uani 1 1 d . . .
C11 C 0.5262(5) 0.4214(5) 0.6454(3) 0.0351(11) Uani 1 1 d . . .
C12 C 0.6344(5) 0.4303(5) 0.6609(4) 0.0455(13) Uani 1 1 d . . .
C13 C 0.7430(5) 0.3288(6) 0.6588(5) 0.0536(16) Uani 1 1 d . . .
C14 C 0.7417(5) 0.2220(6) 0.6378(5) 0.0522(16) Uani 1 1 d . . .
C15 C 0.6318(5) 0.2169(5) 0.6231(4) 0.0433(13) Uani 1 1 d . . .
C16 C 0.2795(6) 0.0061(6) 0.8724(5) 0.0522(15) Uani 1 1 d . . .
C17 C 0.3234(7) -0.1166(6) 0.8632(5) 0.0613(18) Uani 1 1 d . . .
C18 C 0.4496(7) -0.1814(5) 0.8531(5) 0.0570(16) Uani 1 1 d . . .
C19 C 0.5312(6) -0.1221(5) 0.8528(4) 0.0496(14) Uani 1 1 d . . .
C20 C 0.4802(5) 0.0036(5) 0.8630(3) 0.0369(11) Uani 1 1 d . . .
C21 C 0.5645(5) 0.0717(5) 0.8641(4) 0.0418(13) Uani 1 1 d . . .
C22 C 0.5591(5) 0.2625(5) 0.8956(4) 0.0407(12) Uani 1 1 d . . .
O3 O 0.6749(4) 0.2198(4) 0.8864(3) 0.0625(12) Uani 1 1 d . . .
C23 C 0.4919(6) 0.3890(6) 0.9267(5) 0.0558(15) Uani 1 1 d . . .
C24 C 0.3715(6) 0.4785(5) 0.8963(4) 0.0448(13) Uani 1 1 d . . .
O4 O 0.3572(5) 0.5894(4) 0.8822(4) 0.0671(12) Uani 1 1 d . . .
C25 C 0.1633(6) 0.5320(5) 0.8678(4) 0.0423(13) Uani 1 1 d . . .
C26 C 0.0663(5) 0.4775(5) 0.8702(4) 0.0420(13) Uani 1 1 d . . .
C27 C -0.0580(7) 0.5514(7) 0.8621(5) 0.0618(18) Uani 1 1 d . . .
C28 C -0.1458(6) 0.4983(7) 0.8671(5) 0.066(2) Uani 1 1 d . . .
C29 C -0.1107(6) 0.3734(8) 0.8832(5) 0.066(2) Uani 1 1 d . . .
C30 C 0.0125(6) 0.3063(7) 0.8910(5) 0.0543(16) Uani 1 1 d . . .
OW1 O 0.2610(5) 0.3228(4) 0.3472(4) 0.0698(14) Uani 1 1 d . . .
OW2 O 0.0098(5) 0.1070(6) 0.4561(6) 0.120(3) Uani 1 1 d . . .
OW3 O 0.2460(6) 0.0925(5) 0.3466(5) 0.101(2) Uani 1 1 d . . .
H1 H 0.523(6) 0.031(6) 0.615(5) 0.07(2) Uiso 1 1 d . . .
H2 H 0.517(6) -0.156(6) 0.615(4) 0.058(18) Uiso 1 1 d . . .
H3 H 0.305(6) -0.164(6) 0.615(5) 0.07(2) Uiso 1 1 d . . .
H4 H 0.144(5) 0.011(5) 0.615(4) 0.037(14) Uiso 1 1 d . . .
H6A H 0.062(4) 0.249(4) 0.587(3) 0.027(12) Uiso 1 1 d . . .
H6B H 0.057(5) 0.236(5) 0.697(4) 0.041(15) Uiso 1 1 d . . .
H8A H 0.102(5) 0.581(5) 0.516(4) 0.041(15) Uiso 1 1 d . . .
H8B H 0.027(6) 0.623(6) 0.604(4) 0.048(17) Uiso 1 1 d . . .
H10A H 0.391(8) 0.581(8) 0.701(6) 0.10(3) Uiso 1 1 d . . .
H10B H 0.441(6) 0.592(6) 0.576(4) 0.063(19) Uiso 1 1 d . . .
H12 H 0.627(5) 0.490(5) 0.669(3) 0.024(13) Uiso 1 1 d . . .
H13 H 0.811(7) 0.331(7) 0.680(5) 0.08(2) Uiso 1 1 d . . .
H14 H 0.806(6) 0.161(5) 0.635(4) 0.046(16) Uiso 1 1 d . . .
H15 H 0.630(5) 0.147(6) 0.604(4) 0.049(16) Uiso 1 1 d . . .
H16 H 0.217(9) 0.063(9) 0.878(7) 0.12(4) Uiso 1 1 d . . .
H17 H 0.278(6) -0.139(7) 0.860(5) 0.06(2) Uiso 1 1 d . . .
H18 H 0.480(8) -0.272(8) 0.849(6) 0.11(3) Uiso 1 1 d . . .
H19 H 0.623(6) -0.176(6) 0.848(5) 0.07(2) Uiso 1 1 d . . .
H21A H 0.612(5) 0.031(5) 0.911(4) 0.047(16) Uiso 1 1 d . . .
H21B H 0.597(8) 0.081(8) 0.810(6) 0.10(3) Uiso 1 1 d . . .
H23A H 0.553(5) 0.421(5) 0.901(4) 0.043(16) Uiso 1 1 d . . .
H23B H 0.486(5) 0.381(5) 0.999(4) 0.051(16) Uiso 1 1 d . . .
H25A H 0.128(6) 0.584(6) 0.915(5) 0.07(2) Uiso 1 1 d . . .
H25B H 0.181(6) 0.567(6) 0.811(4) 0.052(18) Uiso 1 1 d . . .
H27 H -0.073(6) 0.628(6) 0.849(4) 0.046(17) Uiso 1 1 d . . .
H28 H -0.225(6) 0.543(6) 0.861(5) 0.06(2) Uiso 1 1 d . . .
H29 H -0.159(8) 0.337(8) 0.887(6) 0.09(3) Uiso 1 1 d . . .
H30 H 0.034(5) 0.247(5) 0.893(4) 0.023(14) Uiso 1 1 d . . .
HW1A H 0.176(8) 0.385(8) 0.358(6) 0.10(3) Uiso 1 1 d . . .
HW1B H 0.279(10) 0.304(10) 0.406(7) 0.14(4) Uiso 1 1 d . . .
OW4 O 0.056(3) -0.074(3) 0.145(2) 0.084(8) Uiso 0.20 1 d P . .
OW5 O 0.0476(14) -0.0174(18) 0.0708(12) 0.085(5) Uani 0.30 1 d P . .
O1E O -0.0028 0.1340 0.2046 0.069(4) Uani 0.30 1 d P . .
C1E C 0.0581 0.0492 0.1424 0.109(11) Uiso 0.30 1 d P . .
C2E C 0.0599 -0.0481 0.2005 0.112(11) Uiso 0.30 1 d P . .
O2E O 0.1216 0.1400 0.1840 0.113(11) Uiso 0.20 1 d P . .
C3E C 0.0025 0.1400 0.1395 0.082(12) Uiso 0.20 1 d P . .
C4E C 0.0373 0.0000 0.1546 0.073(10) Uiso 0.20 1 d P . .

loop_
_atom_site_aniso_label
_atom_site_aniso_U_11
_atom_site_aniso_U_22
_atom_site_aniso_U_33
_atom_site_aniso_U_23
_atom_site_aniso_U_13
_atom_site_aniso_U_12
Re1 0.02365(8) 0.01922(8) 0.02871(9) -0.00315(6) -0.00561(7) -0.00773(6)
Re2 0.03667(10) 0.02660(9) 0.02967(10) -0.00301(7) -0.00672(8) -0.01400(8)
O5 0.0398(17) 0.0307(16) 0.0318(16) -0.0031(13) -0.0073(14) -0.0121(14)
O6 0.054(2) 0.043(2) 0.0307(17) -0.0016(15) -0.0048(15) -0.0164(17)
O7 0.0323(15) 0.0219(14) 0.0254(14) -0.0033(12) -0.0072(12) -0.0113(12)
N1 0.0332(19) 0.0214(17) 0.0284(18) -0.0051(14) -0.0052(15) -0.0075(15)
N2 0.0273(18) 0.0263(18) 0.040(2) -0.0022(16) -0.0108(16) -0.0118(15)
N3 0.0299(18) 0.0204(17) 0.037(2) -0.0040(15) -0.0081(16) -0.0098(15)
N4 0.0258(18) 0.0304(19) 0.034(2) -0.0013(16) -0.0063(15) -0.0116(16)
N5 0.042(2) 0.030(2) 0.035(2) 0.0019(16) -0.0072(17) -0.0147(18)
N6 0.038(2) 0.033(2) 0.042(2) -0.0050(17) -0.0128(18) -0.0134(18)
N7 0.050(2) 0.0255(19) 0.038(2) -0.0050(16) -0.0122(18) -0.0113(18)
N8 0.041(2) 0.040(2) 0.036(2) -0.0090(18) -0.0021(18) -0.0108(19)
C1 0.040(3) 0.023(2) 0.049(3) -0.007(2) -0.006(2) -0.008(2)
C2 0.052(3) 0.027(3) 0.054(3) -0.009(2) -0.006(3) -0.007(2)
C3 0.079(4) 0.024(2) 0.067(4) -0.009(2) -0.023(3) -0.021(3)
C4 0.056(3) 0.035(3) 0.069(4) -0.008(2) -0.025(3) -0.023(2)
C5 0.042(3) 0.021(2) 0.043(3) 0.0003(19) -0.017(2) -0.0103(19)
C6 0.033(2) 0.028(2) 0.064(3) -0.006(2) -0.014(2) -0.012(2)
C7 0.030(2) 0.028(2) 0.037(2) -0.0052(19) -0.0094(19) -0.0069(19)
O1 0.0285(17) 0.0310(18) 0.072(2) -0.0090(17) -0.0136(16) -0.0072(14)
C8 0.031(2) 0.026(2) 0.061(3) -0.003(2) -0.015(2) -0.006(2)
C9 0.035(2) 0.024(2) 0.039(3) -0.0034(19) -0.006(2) -0.0111(19)
O2 0.048(2) 0.0231(17) 0.083(3) -0.0076(17) -0.0270(19) -0.0116(15)
C10 0.037(2) 0.032(2) 0.050(3) 0.001(2) -0.015(2) -0.019(2)
C11 0.036(2) 0.034(2) 0.037(3) 0.000(2) -0.003(2) -0.019(2)
C12 0.046(3) 0.039(3) 0.062(4) -0.003(3) -0.012(3) -0.026(2)
C13 0.036(3) 0.057(3) 0.072(4) 0.008(3) -0.014(3) -0.025(3)
C14 0.025(2) 0.051(3) 0.075(4) -0.001(3) -0.008(3) -0.009(2)
C15 0.032(2) 0.040(3) 0.056(3) -0.007(2) -0.005(2) -0.012(2)
C16 0.062(3) 0.039(3) 0.067(4) -0.007(3) -0.012(3) -0.029(3)
C17 0.083(4) 0.046(3) 0.072(4) 0.000(3) -0.017(4) -0.044(3)
C18 0.092(5) 0.027(3) 0.057(3) 0.002(2) -0.029(3) -0.021(3)
C19 0.068(4) 0.031(3) 0.047(3) -0.002(2) -0.024(3) -0.006(3)
C20 0.048(3) 0.031(2) 0.033(2) 0.0013(19) -0.011(2) -0.014(2)
C21 0.045(3) 0.031(3) 0.050(3) -0.005(2) -0.012(3) -0.011(2)
C22 0.049(3) 0.045(3) 0.038(3) 0.002(2) -0.015(2) -0.026(2)
O3 0.048(2) 0.072(3) 0.080(3) -0.017(2) -0.014(2) -0.030(2)
C23 0.070(4) 0.045(3) 0.072(4) -0.010(3) -0.033(3) -0.029(3)
C24 0.069(3) 0.038(3) 0.038(3) -0.004(2) -0.014(2) -0.028(3)
O4 0.091(3) 0.039(2) 0.086(3) -0.005(2) -0.028(3) -0.033(2)
C25 0.055(3) 0.032(3) 0.038(3) -0.009(2) -0.009(2) -0.011(2)
C26 0.044(3) 0.042(3) 0.033(2) -0.011(2) -0.004(2) -0.007(2)
C27 0.055(4) 0.054(4) 0.063(4) -0.014(3) -0.010(3) 0.000(3)
C28 0.039(3) 0.077(5) 0.073(4) -0.015(4) -0.013(3) -0.002(3)
C29 0.042(3) 0.092(5) 0.070(4) -0.024(4) -0.006(3) -0.025(4)
C30 0.048(3) 0.051(4) 0.065(4) -0.016(3) -0.004(3) -0.017(3)
OW1 0.056(3) 0.048(2) 0.107(4) -0.027(3) -0.036(3) 0.002(2)
OW2 0.064(3) 0.074(4) 0.190(7) 0.043(4) -0.025(4) -0.014(3)
OW3 0.093(4) 0.063(3) 0.134(5) -0.022(3) 0.012(4) -0.028(3)
OW5 0.078(8) 0.149(13) 0.069(9) -0.053(9) 0.042(7) -0.097(9)
O1E 0.079(10) 0.056(8) 0.080(11) 0.001(7) -0.001(8) -0.046(8)

loop_
_atom_type_symbol
_atom_type_description
_atom_type_scat_dispersion_real
_atom_type_scat_dispersion_imag
_atom_type_scat_source
C C 0.0033 0.0016 'International Tables Vol C Tables 4.2.6.8 and 6.1.1.4'
H H 0.0000 0.0000 'International Tables Vol C Tables 4.2.6.8 and 6.1.1.4'
N N 0.0061 0.0033 'International Tables Vol C Tables 4.2.6.8 and 6.1.1.4'
O O 0.0106 0.0060 'International Tables Vol C Tables 4.2.6.8 and 6.1.1.4'
Re Re -1.0185 7.2310 'International Tables Vol C Tables 4.2.6.8 and 6.1.1.4'

loop_
_geom_angle_atom_site_label_1
_geom_angle_atom_site_label_2
_geom_angle_atom_site_label_3
_geom_angle
_geom_angle_site_symmetry_1
_geom_angle_site_symmetry_3
_geom_angle_publ_flag
O5 Re1 O7 162.77(13) . . ?
O5 Re1 N3 99.27(15) . . ?
O7 Re1 N3 92.11(14) . . ?
O5 Re1 N2 99.06(16) . . ?
O7 Re1 N2 92.63(14) . . ?
N3 Re1 N2 95.45(15) . . ?
O5 Re1 N4 86.92(15) . . ?
O7 Re1 N4 82.85(13) . . ?
N3 Re1 N4 77.87(15) . . ?
N2 Re1 N4 171.74(15) . . ?
O5 Re1 N1 87.23(14) . . ?
O7 Re1 N1 82.91(13) . . ?
N3 Re1 N1 171.32(14) . . ?
N2 Re1 N1 77.76(15) . . ?
N4 Re1 N1 108.39(14) . . ?
O6 Re2 O7 161.27(17) . . ?
O6 Re2 N6 101.06(18) . . ?
O7 Re2 N6 92.69(15) . . ?
O6 Re2 N7 101.76(17) . . ?
O7 Re2 N7 89.39(14) . . ?
N6 Re2 N7 95.46(18) . . ?
O6 Re2 N5 87.83(16) . . ?
O7 Re2 N5 82.76(13) . . ?
N6 Re2 N5 77.50(16) . . ?
N7 Re2 N5 169.14(16) . . ?
O6 Re2 N8 86.91(17) . . ?
O7 Re2 N8 80.82(14) . . ?
N6 Re2 N8 170.36(17) . . ?
N7 Re2 N8 77.46(18) . . ?
N5 Re2 N8 108.48(17) . . ?
Re1 O7 Re2 174.29(17) . . ?
C1 N1 C5 118.4(4) . . ?
C1 N1 Re1 128.1(3) . . ?
C5 N1 Re1 113.3(3) . . ?
C7 N2 C6 115.1(4) . . ?
C7 N2 Re1 125.3(3) . . ?
C6 N2 Re1 119.4(3) . . ?
C9 N3 C10 114.8(4) . . ?
C9 N3 Re1 125.5(3) . . ?
C10 N3 Re1 119.6(3) . . ?
C15 N4 C11 117.6(4) . . ?
C15 N4 Re1 128.3(4) . . ?
C11 N4 Re1 114.1(3) . . ?
C20 N5 C16 118.0(5) . . ?
C20 N5 Re2 114.3(3) . . ?
C16 N5 Re2 127.6(4) . . ?
C22 N6 C21 114.4(4) . . ?
C22 N6 Re2 125.8(4) . . ?
C21 N6 Re2 119.8(3) . . ?
C24 N7 C25 115.5(4) . . ?
C24 N7 Re2 124.9(4) . . ?
C25 N7 Re2 119.2(4) . . ?
C26 N8 C30 117.5(5) . . ?
C26 N8 Re2 113.7(4) . . ?
C30 N8 Re2 128.8(4) . . ?
N1 C1 C2 122.7(5) . . ?
C3 C2 C1 118.9(5) . . ?
C2 C3 C4 119.2(5) . . ?
C3 C4 C5 119.4(5) . . ?
N1 C5 C4 121.3(4) . . ?
N1 C5 C6 118.3(4) . . ?
C4 C5 C6 120.4(5) . . ?
N2 C6 C5 110.1(4) . . ?
O1 C7 N2 122.1(5) . . ?
O1 C7 C8 118.0(4) . . ?
N2 C7 C8 119.7(4) . . ?
C7 C8 C9 125.1(4) . . ?
O2 C9 N3 122.6(5) . . ?
O2 C9 C8 116.9(4) . . ?
N3 C9 C8 120.4(4) . . ?
N3 C10 C11 110.5(4) . . ?
N4 C11 C12 121.7(5) . . ?
N4 C11 C10 117.3(4) . . ?
C12 C11 C10 121.0(5) . . ?
C13 C12 C11 119.9(6) . . ?
C14 C13 C12 118.6(6) . . ?
C13 C14 C15 119.6(5) . . ?
N4 C15 C14 122.5(6) . . ?
N5 C16 C17 122.5(6) . . ?
C18 C17 C16 119.7(6) . . ?
C17 C18 C19 119.3(6) . . ?
C18 C19 C20 118.2(6) . . ?
N5 C20 C19 122.3(5) . . ?
N5 C20 C21 117.4(5) . . ?
C19 C20 C21 120.2(5) . . ?
N6 C21 C20 110.7(4) . . ?
O3 C22 N6 122.7(5) . . ?
O3 C22 C23 118.0(5) . . ?
N6 C22 C23 119.2(5) . . ?
C22 C23 C24 124.2(5) . . ?
O4 C24 N7 122.2(5) . . ?
O4 C24 C23 118.1(5) . . ?
N7 C24 C23 119.7(5) . . ?
N7 C25 C26 111.0(4) . . ?
N8 C26 C27 121.0(6) . . ?
N8 C26 C25 117.5(5) . . ?
C27 C26 C25 121.4(6) . . ?
C28 C27 C26 120.0(7) . . ?
C29 C28 C27 119.0(6) . . ?
C28 C29 C30 118.2(7) . . ?
N8 C30 C29 124.2(7) . . ?
C4E OW4 C2E 53.8(18) . . ?
C4E OW4 OW5 75(2) . . ?
C2E OW4 OW5 127(3) . . ?
C4E OW4 C1E 16.4(10) . . ?
C2E OW4 C1E 59.9(17) . . ?
OW5 OW4 C1E 67.2(17) . . ?
OW4 OW5 C4E 41.6(16) . . ?
OW4 OW5 C1E 66.7(18) . . ?
C4E OW5 C1E 27.9(3) . . ?
OW4 OW5 C2E 23.5(16) . . ?
C4E OW5 C2E 19.3(4) . . ?
C1E OW5 C2E 43.3(5) . . ?
C3E O1E C1E 49.192(10) . . ?
C3E O1E O2E 87.125(7) . . ?
C1E O1E O2E 78.922(11) . . ?
C3E O1E C4E 62.362(10) . . ?
C1E O1E C4E 21.816(4) . . ?
O2E O1E C4E 96.625(9) . . ?
C4E C1E C3E 126.214(16) . . ?
C4E C1E C2E 34.072(9) . . ?
C3E C1E C2E 135.992(12) . . ?
C4E C1E O1E 111.605(15) . . ?
C3E C1E O1E 42.701(10) . . ?
C2E C1E O1E 99.377(18) . . ?
C4E C1E OW5 56.8(6) . . ?
C3E C1E OW5 114.9(8) . . ?
C2E C1E OW5 85.0(7) . . ?
O1E C1E OW5 146.8(6) . . ?
C4E C1E OW4 20.3(11) . . ?
C3E C1E OW4 142.8(11) . . ?
C2E C1E OW4 38.9(11) . . ?
O1E C1E OW4 131.0(11) . . ?
OW5 C1E OW4 46.1(12) . . ?
C4E C1E O2E 144.950(9) . . ?
C3E C1E O2E 66.969(17) . . ?
C2E C1E O2E 111.963(16) . . ?
O1E C1E O2E 52.640(14) . . ?
OW5 C1E O2E 154.2(5) . . ?
OW4 C1E O2E 146.2(12) . . ?
C4E C2E OW4 58.1(18) . . ?
C4E C2E C1E 28.595(5) . . ?
OW4 C2E C1E 81.1(19) . . ?
C4E C2E OW5 30.4(6) . . ?
OW4 C2E OW5 29.4(19) . . ?
C1E C2E OW5 51.8(5) . . ?
O1E O2E C3E 33.387(9) . . ?
O1E O2E C1E 48.437(9) . . ?
C3E O2E C1E 34.467(7) . . ?
O1E C3E C1E 88.107(9) . . ?
O1E C3E C4E 85.726(8) . . ?
C1E C3E C4E 21.285(7) . . ?
O1E C3E O2E 59.488(9) . . ?
C1E C3E O2E 78.563(13) . . ?
C4E C3E O2E 95.553(10) . . ?
C1E C4E C2E 117.332(11) . . ?
C1E C4E OW4 143(2) . . ?
C2E C4E OW4 68(2) . . ?
C1E C4E OW5 95.2(7) . . ?
C2E C4E OW5 130.3(9) . . ?
OW4 C4E OW5 64(2) . . ?
C1E C4E C3E 32.501(10) . . ?
C2E C4E C3E 129.048(9) . . ?
OW4 C4E C3E 163(2) . . ?
OW5 C4E C3E 98.9(9) . . ?
C1E C4E O1E 46.579(12) . . ?
C2E C4E O1E 98.025(16) . . ?
OW4 C4E O1E 165(2) . . ?
OW5 C4E O1E 130.8(9) . . ?
C3E C4E O1E 31.911(10) . . ?

loop_
_geom_bond_atom_site_label_1
_geom_bond_atom_site_label_2
_geom_bond_distance
_geom_bond_site_symmetry_2
_geom_bond_publ_flag
Re1 O5 1.717(3) . ?
Re1 O7 1.910(3) . ?
Re1 N3 2.014(4) . ?
Re1 N2 2.015(4) . ?
Re1 N4 2.197(4) . ?
Re1 N1 2.211(4) . ?
Re2 O6 1.704(3) . ?
Re2 O7 1.937(3) . ?
Re2 N6 1.998(4) . ?
Re2 N7 1.999(4) . ?
Re2 N5 2.200(4) . ?
Re2 N8 2.209(4) . ?
N1 C1 1.339(6) . ?
N1 C5 1.341(6) . ?
N2 C7 1.335(6) . ?
N2 C6 1.468(6) . ?
N3 C9 1.330(6) . ?
N3 C10 1.469(6) . ?
N4 C15 1.347(6) . ?
N4 C11 1.354(6) . ?
N5 C20 1.332(7) . ?
N5 C16 1.348(7) . ?
N6 C22 1.355(7) . ?
N6 C21 1.460(7) . ?
N7 C24 1.354(7) . ?
N7 C25 1.457(7) . ?
N8 C26 1.334(7) . ?
N8 C30 1.342(8) . ?
C1 C2 1.379(8) . ?
C2 C3 1.365(9) . ?
C3 C4 1.374(8) . ?
C4 C5 1.394(7) . ?
C5 C6 1.495(7) . ?
C7 O1 1.237(6) . ?
C7 C8 1.514(7) . ?
C8 C9 1.514(7) . ?
C9 O2 1.242(6) . ?
C10 C11 1.508(7) . ?
C11 C12 1.375(8) . ?
C12 C13 1.373(8) . ?
C13 C14 1.365(10) . ?
C14 C15 1.372(8) . ?
C16 C17 1.367(9) . ?
C17 C18 1.362(10) . ?
C18 C19 1.380(10) . ?
C19 C20 1.401(7) . ?
C20 C21 1.494(8) . ?
C22 O3 1.231(7) . ?
C22 C23 1.504(8) . ?
C23 C24 1.504(8) . ?
C24 O4 1.242(7) . ?
C25 C26 1.490(8) . ?
C26 C27 1.398(9) . ?
C27 C28 1.372(11) . ?
C28 C29 1.364(11) . ?
C29 C30 1.370(10) . ?
OW4 C4E 0.85(3) . ?
OW4 C2E 0.93(3) . ?
OW4 OW5 1.15(3) . ?
OW4 C1E 1.46(3) . ?
OW5 C4E 1.234(16) . ?
OW5 C1E 1.468(16) . ?
OW5 C2E 1.862(17) . ?
O1E C3E 0.9154(2) . ?
O1E C1E 1.3491(2) . ?
O1E O2E 1.4331(3) . ?
O1E C4E 1.7269(4) . ?
C1E C4E 0.69027(14) . ?
C1E C3E 1.0217(2) . ?
C1E C2E 1.2812(2) . ?
C1E O2E 1.7695(3) . ?
C2E C4E 0.80798(14) . ?
O2E C3E 1.6614(3) . ?
C3E C4E 1.5342(4) . ?
